data_4103142
loop_
_publ_author_name
'Lisa D. Julian'
'John F. Hartwig'

_publ_contact_author
; 
Danielle L. Gray 
University of Illinois 
School of Chemical Sciences, Box 59-1 
505 South Mathews Avenue 
Urbana, Illinois  61801 
USA 
;
_publ_contact_author_email dgray@illinois.edu
_publ_contact_author_fax '1  217 244 8068'
_publ_contact_author_phone '1  217 244 1708'
_publ_section_title
;
 Intramolecular Hydroamination of Unbiased and Functionalized Primary
 Aminoalkenes Catalyzed by a Rhodium Aminophosphine Complex
;
_journal_name_full 'Journal of the American Chemical Society'
_journal_page_first 13813
_journal_page_last 13822
_journal_paper_doi 10.1021/ja1052126
_journal_volume 132
_journal_year 2010
_chemical_formula_moiety 'C33 H55 N5 O P2 Rh, B F4'
_chemical_formula_sum 'C33 H55 B F4 N5 O P2 Rh'
_chemical_formula_weight 789.48
_chemical_name_systematic
; 
? 
;
_space_group_IT_number 14
_symmetry_cell_setting monoclinic
_symmetry_space_group_name_Hall '-P 2ybc'
_symmetry_space_group_name_H-M 'P 1 21/c 1'
_atom_sites_solution_hydrogens geom
_atom_sites_solution_primary direct
_atom_sites_solution_secondary difmap
_audit_creation_method SHELXL-97
_audit_update_record
; 
2008-12-17   text and data added, dlg 
;
_cell_angle_alpha 90.00
_cell_angle_beta 104.227(5)
_cell_angle_gamma 90.00
_cell_formula_units_Z 8
_cell_length_a 19.3079(12)
_cell_length_b 16.9887(11)
_cell_length_c 24.5185(17)
_cell_measurement_reflns_used 2543
_cell_measurement_temperature 193(2)
_cell_measurement_theta_max 18.20
_cell_measurement_theta_min 2.40
_cell_volume 7795.8(9)
_computing_cell_refinement 'SAINT V7.23A (Bruker, 2005)'
_computing_data_collection 'APEX2 V2.0-1 (Bruker, 2004)'
_computing_data_reduction
; 
SAINT V7.23A, XPREP V2005/2, SADABS V2007/4, TWINABS V2007/5 
(Bruker, 2005 & 2007) 
;
_computing_molecular_graphics 'SHELXTL V6.12 (Bruker, 2005)'
_computing_publication_material 'XCIF V6.12 (Bruker, 2005)'
_computing_structure_refinement 'SHELXTL V6.12 (Bruker, 2005)'
_computing_structure_solution 'SHELXTL V6.12 (Bruker, 2005)'
_diffrn_ambient_temperature 193(2)
_diffrn_measured_fraction_theta_full 1.000
_diffrn_measured_fraction_theta_max 1.000
_diffrn_measurement_device 'Bruker Kappa/ApexII CCD'
_diffrn_measurement_method 'profile data from \f and \w scans'
_diffrn_radiation_monochromator graphite
_diffrn_radiation_source 'fine-focus sealed tube'
_diffrn_radiation_type MoK\a
_diffrn_radiation_wavelength 0.71073
_diffrn_radiation_wavelength_id ba81da
_diffrn_reflns_av_R_equivalents 0.2497
_diffrn_reflns_av_sigmaI/netI 0.2289
_diffrn_reflns_limit_h_max 19
_diffrn_reflns_limit_h_min -17
_diffrn_reflns_limit_k_max 16
_diffrn_reflns_limit_k_min -16
_diffrn_reflns_limit_l_max 22
_diffrn_reflns_limit_l_min -24
_diffrn_reflns_number 80549
_diffrn_reflns_theta_full 20.81
_diffrn_reflns_theta_max 20.81
_diffrn_reflns_theta_min 1.47
_exptl_absorpt_coefficient_mu 0.571
_exptl_absorpt_correction_T_max 0.9794
_exptl_absorpt_correction_T_min 0.9383
_exptl_absorpt_correction_type integration
_exptl_absorpt_process_details 'SHELXTL/XPREP V2005/2 (Bruker, 2005)'
_exptl_crystal_colour yellow
_exptl_crystal_density_diffrn 1.345
_exptl_crystal_density_method 'not measured'
_exptl_crystal_description tabular
_exptl_crystal_F_000 3296
_exptl_crystal_id ba81da
_exptl_crystal_preparation
; 
The data crystal was mounted using oil (Parantone-N, Exxon) to a 
0.3 mm cryo-loop (Hampton Research) with the (3 2 -4) scattering 
planes roughly normal to the spindle axis. 
;
_exptl_crystal_size_max 0.11
_exptl_crystal_size_mid 0.08
_exptl_crystal_size_min 0.04
_refine_diff_density_max 0.608
_refine_diff_density_min -0.556
_refine_diff_density_rms 0.093
_refine_ls_extinction_method none
_refine_ls_goodness_of_fit_ref 0.989
_refine_ls_hydrogen_treatment noref
_refine_ls_matrix_type full
_refine_ls_number_parameters 1345
_refine_ls_number_reflns 8164
_refine_ls_number_restraints 2622
_refine_ls_restrained_S_all 0.846
_refine_ls_R_factor_all 0.2036
_refine_ls_R_factor_gt 0.0762
_refine_ls_shift/su_max 0.053
_refine_ls_shift/su_mean 0.006
_refine_ls_structure_factor_coef Fsqd
_refine_ls_weighting_details 'calc w=1/[\s^2^(Fo^2^)+(0.1561P)^2^+0.0000P] where P=(Fo^2^+2Fc^2^)/3'
_refine_ls_weighting_scheme calc
_refine_ls_wR_factor_gt 0.1877
_refine_ls_wR_factor_ref 0.2532
_reflns_number_gt 3065
_reflns_number_total 8164
_reflns_threshold_expression >2sigma(I)
_cod_data_source_file ja1052126_si_002.cif
_cod_data_source_block ba81da
_cod_original_sg_symbol_Hall '-P 2ybc '
_cod_original_sg_symbol_H-M 'P 21/c '
_cod_database_code 4103142

loop_
_symmetry_equiv_pos_as_xyz
'x, y, z'
'-x, y+1/2, -z+1/2'
'-x, -y, -z'
'x, -y-1/2, z-1/2'

loop_
_atom_site_label
_atom_site_type_symbol
_atom_site_fract_x
_atom_site_fract_y
_atom_site_fract_z
_atom_site_U_iso_or_equiv
_atom_site_adp_type
_atom_site_occupancy
_atom_site_symmetry_multiplicity
_atom_site_calc_flag
_atom_site_refinement_flags
_atom_site_disorder_assembly
_atom_site_disorder_group
C1 C 0.5639(5) 0.4338(8) 0.2251(4) 0.044(4) Uani 1 1 d D . .
C2 C 0.5528(6) 0.4126(8) 0.1702(5) 0.052(4) Uani 1 1 d D A .
C3 C 0.6051(6) 0.4337(9) 0.1400(5) 0.073(5) Uani 1 1 d D . .
H3A H 0.5971 0.4219 0.1011 0.088 Uiso 1 1 calc R . .
C4 C 0.6671(6) 0.4714(9) 0.1681(6) 0.072(5) Uani 1 1 d D . .
H4A H 0.7028 0.4839 0.1489 0.087 Uiso 1 1 calc R . .
C5 C 0.6766(6) 0.4905(8) 0.2237(5) 0.056(5) Uani 1 1 d D . .
H5A H 0.7192 0.5171 0.2421 0.067 Uiso 1 1 calc R . .
C6 C 0.6281(6) 0.4734(8) 0.2539(5) 0.053(4) Uani 1 1 d D . .
C7 C 0.6404(5) 0.4969(8) 0.3141(5) 0.048(4) Uani 1 1 d D . .
C8 C 0.5799(5) 0.4728(8) 0.3408(5) 0.054(5) Uani 1 1 d D . .
C9 C 0.5815(6) 0.4901(9) 0.3962(5) 0.066(5) Uani 1 1 d D . .
H9A H 0.6217 0.5173 0.4182 0.079 Uiso 1 1 calc R . .
C10 C 0.5272(7) 0.4696(10) 0.4207(5) 0.082(6) Uani 1 1 d D . .
H10A H 0.5316 0.4803 0.4594 0.099 Uiso 1 1 calc R . .
C11 C 0.4655(7) 0.4329(9) 0.3886(5) 0.078(6) Uani 1 1 d D . .
H11A H 0.4271 0.4201 0.4048 0.093 Uiso 1 1 calc R . .
C12 C 0.4618(6) 0.4154(8) 0.3320(5) 0.053(4) Uani 1 1 d D A .
C13 C 0.5191(6) 0.4362(8) 0.3102(5) 0.047(4) Uani 1 1 d D . .
C14 C 0.6505(8) 0.5859(9) 0.3195(7) 0.070(5) Uani 1 1 d . . .
H14A H 0.6072 0.6123 0.2980 0.106 Uiso 1 1 calc R . .
H14B H 0.6912 0.6015 0.3047 0.106 Uiso 1 1 calc R . .
H14C H 0.6595 0.6010 0.3591 0.106 Uiso 1 1 calc R . .
C15 C 0.7085(8) 0.4534(12) 0.3497(7) 0.099(7) Uani 1 1 d . . .
H15A H 0.7050 0.3970 0.3409 0.149 Uiso 1 1 calc R . .
H15B H 0.7116 0.4609 0.3899 0.149 Uiso 1 1 calc R . .
H15C H 0.7513 0.4751 0.3406 0.149 Uiso 1 1 calc R . .
N1 N 0.4366(6) 0.4185(5) 0.0791(4) 0.075(3) Uani 0.624(10) 1 d PDU A 1
C16 C 0.3693(7) 0.3922(9) 0.0394(5) 0.082(4) Uani 0.624(10) 1 d PDU A 1
H16A H 0.3280 0.4095 0.0537 0.099 Uiso 0.624(10) 1 calc PR A 1
H16B H 0.3685 0.3340 0.0377 0.099 Uiso 0.624(10) 1 calc PR A 1
C17 C 0.3617(12) 0.4250(16) -0.0194(5) 0.088(5) Uani 0.624(10) 1 d PDU A 1
H17A H 0.3499 0.3823 -0.0469 0.132 Uiso 0.624(10) 1 calc PR A 1
H17B H 0.4069 0.4495 -0.0218 0.132 Uiso 0.624(10) 1 calc PR A 1
H17C H 0.3236 0.4646 -0.0274 0.132 Uiso 0.624(10) 1 calc PR A 1
C18 C 0.4442(8) 0.5054(6) 0.0870(7) 0.083(4) Uani 0.624(10) 1 d PDU A 1
H18A H 0.4352 0.5312 0.0497 0.099 Uiso 0.624(10) 1 calc PR A 1
H18B H 0.4938 0.5178 0.1077 0.099 Uiso 0.624(10) 1 calc PR A 1
C19 C 0.3927(12) 0.5384(11) 0.1192(10) 0.091(5) Uani 0.624(10) 1 d PDU A 1
H19A H 0.4093 0.5904 0.1343 0.136 Uiso 0.624(10) 1 calc PR A 1
H19B H 0.3906 0.5029 0.1503 0.136 Uiso 0.624(10) 1 calc PR A 1
H19C H 0.3450 0.5433 0.0939 0.136 Uiso 0.624(10) 1 calc PR A 1
N2 N 0.4892(7) 0.2781(5) 0.1054(4) 0.078(3) Uani 0.668(11) 1 d PDU A 1
C20 C 0.5255(8) 0.2776(8) 0.0590(5) 0.080(4) Uani 0.668(11) 1 d PDU A 1
H20A H 0.5770 0.2672 0.0746 0.096 Uiso 0.668(11) 1 calc PR A 1
H20B H 0.5208 0.3302 0.0411 0.096 Uiso 0.668(11) 1 calc PR A 1
C21 C 0.4950(12) 0.2160(11) 0.0146(6) 0.081(5) Uani 0.668(11) 1 d PDU A 1
H21A H 0.5173 0.2214 -0.0170 0.122 Uiso 0.668(11) 1 calc PR A 1
H21B H 0.4433 0.2234 0.0013 0.122 Uiso 0.668(11) 1 calc PR A 1
H21C H 0.5048 0.1633 0.0310 0.122 Uiso 0.668(11) 1 calc PR A 1
C22 C 0.4866(8) 0.2026(6) 0.1352(6) 0.082(3) Uani 0.668(11) 1 d PDU A 1
H22A H 0.4836 0.1585 0.1083 0.099 Uiso 0.668(11) 1 calc PR A 1
H22B H 0.4430 0.2014 0.1496 0.099 Uiso 0.668(11) 1 calc PR A 1
C23 C 0.5521(11) 0.1913(12) 0.1841(8) 0.088(4) Uani 0.668(11) 1 d PDU A 1
H23A H 0.5538 0.1367 0.1974 0.132 Uiso 0.668(11) 1 calc PR A 1
H23B H 0.5491 0.2270 0.2149 0.132 Uiso 0.668(11) 1 calc PR A 1
H23C H 0.5954 0.2030 0.1716 0.132 Uiso 0.668(11) 1 calc PR A 1
N3 N 0.3108(4) 0.4196(5) 0.2874(7) 0.090(3) Uani 0.482(10) 1 d PDU A 1
C24 C 0.2402(5) 0.3900(10) 0.2549(8) 0.098(5) Uani 0.482(10) 1 d PDU A 1
H24A H 0.2445 0.3337 0.2460 0.117 Uiso 0.482(10) 1 calc PR A 1
H24B H 0.2257 0.4192 0.2190 0.117 Uiso 0.482(10) 1 calc PR A 1
C25 C 0.1829(7) 0.400(3) 0.2874(12) 0.103(5) Uani 0.482(10) 1 d PDU A 1
H25A H 0.1957 0.3681 0.3220 0.155 Uiso 0.482(10) 1 calc PR A 1
H25B H 0.1369 0.3815 0.2641 0.155 Uiso 0.482(10) 1 calc PR A 1
H25C H 0.1792 0.4551 0.2971 0.155 Uiso 0.482(10) 1 calc PR A 1
C26 C 0.3174(10) 0.5069(6) 0.2912(7) 0.095(4) Uani 0.482(10) 1 d PDU A 1
H26A H 0.3654 0.5209 0.3144 0.114 Uiso 0.482(10) 1 calc PR A 1
H26B H 0.2815 0.5280 0.3100 0.114 Uiso 0.482(10) 1 calc PR A 1
C27 C 0.3066(18) 0.5450(12) 0.2336(9) 0.097(5) Uani 0.482(10) 1 d PDU A 1
H27A H 0.3352 0.5932 0.2369 0.145 Uiso 0.482(10) 1 calc PR A 1
H27B H 0.2560 0.5578 0.2189 0.145 Uiso 0.482(10) 1 calc PR A 1
H27C H 0.3218 0.5084 0.2079 0.145 Uiso 0.482(10) 1 calc PR A 1
N4 N 0.3770(5) 0.2891(5) 0.3289(5) 0.098(3) Uani 0.618(12) 1 d PDU A 1
C28 C 0.4428(6) 0.2462(8) 0.3590(7) 0.105(4) Uani 0.618(12) 1 d PDU A 1
H28A H 0.4364 0.2262 0.3954 0.126 Uiso 0.618(12) 1 calc PR A 1
H28B H 0.4839 0.2829 0.3670 0.126 Uiso 0.618(12) 1 calc PR A 1
C29 C 0.4586(12) 0.1775(11) 0.3240(11) 0.106(4) Uani 0.618(12) 1 d PDU A 1
H29A H 0.5054 0.1551 0.3420 0.159 Uiso 0.618(12) 1 calc PR A 1
H29B H 0.4588 0.1961 0.2862 0.159 Uiso 0.618(12) 1 calc PR A 1
H29C H 0.4217 0.1371 0.3212 0.159 Uiso 0.618(12) 1 calc PR A 1
C30 C 0.3131(7) 0.2373(10) 0.3093(6) 0.102(4) Uani 0.618(12) 1 d PDU A 1
H30A H 0.3230 0.1978 0.2825 0.123 Uiso 0.618(12) 1 calc PR A 1
H30B H 0.2718 0.2695 0.2894 0.123 Uiso 0.618(12) 1 calc PR A 1
C31 C 0.2944(11) 0.1951(15) 0.3589(9) 0.104(5) Uani 0.618(12) 1 d PDU A 1
H31A H 0.3127 0.2256 0.3933 0.157 Uiso 0.618(12) 1 calc PR A 1
H31B H 0.3161 0.1427 0.3632 0.157 Uiso 0.618(12) 1 calc PR A 1
H31C H 0.2424 0.1901 0.3519 0.157 Uiso 0.618(12) 1 calc PR A 1
N5 N 0.3309(6) 0.3016(7) 0.1666(5) 0.056(4) Uani 1 1 d . . .
C32 C 0.2808(8) 0.2690(9) 0.1446(6) 0.050(5) Uani 1 1 d . . .
C33 C 0.2181(7) 0.2251(9) 0.1158(7) 0.084(6) Uani 1 1 d . . .
H33A H 0.2309 0.1697 0.1130 0.126 Uiso 1 1 calc R . .
H33B H 0.1997 0.2467 0.0780 0.126 Uiso 1 1 calc R . .
H33C H 0.1813 0.2291 0.1370 0.126 Uiso 1 1 calc R . .
O1 O 0.5109(4) 0.4146(5) 0.2524(4) 0.048(3) Uani 1 1 d . . .
P1 P 0.47044(19) 0.3609(2) 0.13488(16) 0.0550(12) Uani 1 1 d D . .
P2 P 0.38352(19) 0.3660(2) 0.28791(17) 0.0543(12) Uani 1 1 d D . .
Rh1 Rh 0.41697(6) 0.35602(8) 0.20682(5) 0.0528(4) Uani 1 1 d . A .
C34 C 0.9059(8) 0.1054(7) 0.4030(5) 0.071(6) Uani 1 1 d D . .
C35 C 0.9302(8) 0.1475(8) 0.3643(6) 0.082(6) Uani 1 1 d D B .
C36 C 0.9573(10) 0.1056(9) 0.3230(7) 0.129(9) Uani 1 1 d D . .
H36A H 0.9727 0.1337 0.2946 0.155 Uiso 1 1 calc R . .
C37 C 0.9609(12) 0.0242(9) 0.3247(8) 0.155(11) Uani 1 1 d D . .
H37A H 0.9788 -0.0038 0.2975 0.186 Uiso 1 1 calc R . .
C38 C 0.9384(11) -0.0154(8) 0.3658(8) 0.125(9) Uani 1 1 d D . .
H38A H 0.9449 -0.0709 0.3684 0.150 Uiso 1 1 calc R . .
C39 C 0.9072(9) 0.0210(9) 0.4031(7) 0.104(8) Uani 1 1 d D . .
C40 C 0.8799(8) -0.0254(7) 0.4452(6) 0.098(7) Uani 1 1 d D . .
C41 C 0.8661(8) 0.0254(8) 0.4931(6) 0.079(6) Uani 1 1 d D . .
C42 C 0.8498(10) -0.0072(8) 0.5399(6) 0.100(7) Uani 1 1 d D . .
H42A H 0.8490 -0.0628 0.5432 0.120 Uiso 1 1 calc R . .
C43 C 0.8348(12) 0.0380(10) 0.5821(7) 0.134(9) Uani 1 1 d D . .
H43A H 0.8257 0.0135 0.6145 0.161 Uiso 1 1 calc R . .
C44 C 0.8329(10) 0.1202(9) 0.5774(7) 0.111(8) Uani 1 1 d D . .
H44A H 0.8221 0.1517 0.6062 0.133 Uiso 1 1 calc R . .
C45 C 0.8472(9) 0.1554(8) 0.5293(6) 0.081(6) Uani 1 1 d D B .
C46 C 0.8650(7) 0.1063(8) 0.4897(6) 0.068(6) Uani 1 1 d D . .
C47 C 0.8083(8) -0.0660(10) 0.4160(8) 0.094(7) Uani 1 1 d . . .
H47A H 0.8164 -0.1029 0.3874 0.141 Uiso 1 1 calc R . .
H47B H 0.7736 -0.0260 0.3980 0.141 Uiso 1 1 calc R . .
H47C H 0.7898 -0.0947 0.4441 0.141 Uiso 1 1 calc R . .
C48 C 0.9319(9) -0.0920(12) 0.4708(9) 0.123(8) Uani 1 1 d . . .
H48A H 0.9780 -0.0694 0.4904 0.184 Uiso 1 1 calc R . .
H48B H 0.9386 -0.1271 0.4408 0.184 Uiso 1 1 calc R . .
H48C H 0.9121 -0.1220 0.4976 0.184 Uiso 1 1 calc R . .
N6 N 0.8802(5) 0.2770(6) 0.3000(4) 0.133(3) Uani 0.699(13) 1 d PDU B 1
C49 C 0.8172(6) 0.2266(8) 0.2744(7) 0.139(4) Uani 0.699(13) 1 d PDU B 1
H49A H 0.8291 0.1707 0.2839 0.166 Uiso 0.699(13) 1 calc PR B 1
H49B H 0.8058 0.2319 0.2329 0.166 Uiso 0.699(13) 1 calc PR B 1
C50 C 0.7523(7) 0.2502(17) 0.2957(11) 0.146(5) Uani 0.699(13) 1 d PDU B 1
H50A H 0.7369 0.2054 0.3150 0.219 Uiso 0.699(13) 1 calc PR B 1
H50B H 0.7133 0.2661 0.2638 0.219 Uiso 0.699(13) 1 calc PR B 1
H50C H 0.7650 0.2944 0.3220 0.219 Uiso 0.699(13) 1 calc PR B 1
C51 C 0.8698(12) 0.3626(6) 0.2862(5) 0.137(4) Uani 0.699(13) 1 d PDU B 1
H51A H 0.9087 0.3932 0.3111 0.164 Uiso 0.699(13) 1 calc PR B 1
H51B H 0.8239 0.3803 0.2933 0.164 Uiso 0.699(13) 1 calc PR B 1
C52 C 0.8694(16) 0.3787(11) 0.2248(7) 0.138(4) Uani 0.699(13) 1 d PDU B 1
H52A H 0.8705 0.4356 0.2186 0.207 Uiso 0.699(13) 1 calc PR B 1
H52B H 0.8261 0.3564 0.2002 0.207 Uiso 0.699(13) 1 calc PR B 1
H52C H 0.9115 0.3543 0.2162 0.207 Uiso 0.699(13) 1 calc PR B 1
N7 N 1.0058(4) 0.2937(7) 0.3701(6) 0.104(3) Uani 0.572(12) 1 d PDU B 1
C53 C 1.0440(9) 0.3366(8) 0.4213(6) 0.107(4) Uani 0.572(12) 1 d PDU B 1
H53A H 1.0911 0.3116 0.4366 0.129 Uiso 0.572(12) 1 calc PR B 1
H53B H 1.0163 0.3326 0.4503 0.129 Uiso 0.572(12) 1 calc PR B 1
C54 C 1.0548(14) 0.4230(8) 0.4092(11) 0.108(6) Uani 0.572(12) 1 d PDU B 1
H54A H 1.0829 0.4485 0.4434 0.163 Uiso 0.572(12) 1 calc PR B 1
H54B H 1.0082 0.4490 0.3972 0.163 Uiso 0.572(12) 1 calc PR B 1
H54C H 1.0801 0.4272 0.3793 0.163 Uiso 0.572(12) 1 calc PR B 1
C55 C 1.0496(7) 0.2679(12) 0.3315(6) 0.110(4) Uani 0.572(12) 1 d PDU B 1
H55A H 1.0725 0.3144 0.3191 0.132 Uiso 0.572(12) 1 calc PR B 1
H55B H 1.0181 0.2434 0.2977 0.132 Uiso 0.572(12) 1 calc PR B 1
C56 C 1.1072(11) 0.2090(15) 0.3594(12) 0.115(6) Uani 0.572(12) 1 d PDU B 1
H56A H 1.1439 0.2064 0.3380 0.172 Uiso 0.572(12) 1 calc PR B 1
H56B H 1.0856 0.1569 0.3600 0.172 Uiso 0.572(12) 1 calc PR B 1
H56C H 1.1291 0.2260 0.3980 0.172 Uiso 0.572(12) 1 calc PR B 1
N8 N 0.7578(4) 0.2891(10) 0.5161(4) 0.095(3) Uani 0.617(10) 1 d PDU B 1
C57 C 0.7122(7) 0.3168(9) 0.4622(5) 0.099(3) Uani 0.617(10) 1 d PDU B 1
H57A H 0.7427 0.3422 0.4401 0.119 Uiso 0.617(10) 1 calc PR B 1
H57B H 0.6787 0.3571 0.4698 0.119 Uiso 0.617(10) 1 calc PR B 1
C58 C 0.6697(12) 0.2510(13) 0.4275(8) 0.105(5) Uani 0.617(10) 1 d PDU B 1
H58A H 0.6277 0.2732 0.4011 0.157 Uiso 0.617(10) 1 calc PR B 1
H58B H 0.6542 0.2136 0.4526 0.157 Uiso 0.617(10) 1 calc PR B 1
H58C H 0.6997 0.2238 0.4065 0.157 Uiso 0.617(10) 1 calc PR B 1
C59 C 0.7250(8) 0.2825(10) 0.5644(6) 0.102(4) Uani 0.617(10) 1 d PDU B 1
H59A H 0.7614 0.2636 0.5976 0.123 Uiso 0.617(10) 1 calc PR B 1
H59B H 0.6861 0.2431 0.5555 0.123 Uiso 0.617(10) 1 calc PR B 1
C60 C 0.6948(13) 0.3611(12) 0.5786(10) 0.108(5) Uani 0.617(10) 1 d PDU B 1
H60A H 0.6996 0.3642 0.6192 0.162 Uiso 0.617(10) 1 calc PR B 1
H60B H 0.6443 0.3649 0.5588 0.162 Uiso 0.617(10) 1 calc PR B 1
H60C H 0.7213 0.4045 0.5668 0.162 Uiso 0.617(10) 1 calc PR B 1
N9 N 0.8860(5) 0.2954(6) 0.5831(4) 0.097(3) Uani 0.615(12) 1 d PDU B 1
C61 C 0.9511(6) 0.2527(8) 0.6140(6) 0.103(4) Uani 0.615(12) 1 d PDU B 1
H61A H 0.9422 0.1953 0.6104 0.123 Uiso 0.615(12) 1 calc PR B 1
H61B H 0.9613 0.2664 0.6544 0.123 Uiso 0.615(12) 1 calc PR B 1
C62 C 1.0156(7) 0.2728(17) 0.5916(10) 0.101(4) Uani 0.615(12) 1 d PDU B 1
H62A H 1.0583 0.2480 0.6154 0.151 Uiso 0.615(12) 1 calc PR B 1
H62B H 1.0221 0.3300 0.5920 0.151 Uiso 0.615(12) 1 calc PR B 1
H62C H 1.0081 0.2533 0.5530 0.151 Uiso 0.615(12) 1 calc PR B 1
C63 C 0.8870(12) 0.3822(6) 0.5924(5) 0.099(4) Uani 0.615(12) 1 d PDU B 1
H63A H 0.8418 0.4053 0.5701 0.119 Uiso 0.615(12) 1 calc PR B 1
H63B H 0.9268 0.4057 0.5791 0.119 Uiso 0.615(12) 1 calc PR B 1
C64 C 0.8961(17) 0.4024(11) 0.6545(7) 0.102(5) Uani 0.615(12) 1 d PDU B 1
H64A H 0.8597 0.4408 0.6582 0.153 Uiso 0.615(12) 1 calc PR B 1
H64B H 0.9437 0.4247 0.6697 0.153 Uiso 0.615(12) 1 calc PR B 1
H64C H 0.8906 0.3545 0.6754 0.153 Uiso 0.615(12) 1 calc PR B 1
N10 N 0.8841(7) 0.3837(9) 0.4413(6) 0.074(5) Uani 1 1 d . . .
C65 C 0.8850(9) 0.4516(13) 0.4415(8) 0.070(6) Uani 1 1 d . . .
C66 C 0.8882(10) 0.5370(11) 0.4384(8) 0.111(7) Uani 1 1 d . . .
H66A H 0.8587 0.5602 0.4616 0.167 Uiso 1 1 calc R . .
H66B H 0.8702 0.5539 0.3993 0.167 Uiso 1 1 calc R . .
H66C H 0.9378 0.5545 0.4523 0.167 Uiso 1 1 calc R . .
O2 O 0.8804(5) 0.1472(6) 0.4450(5) 0.068(3) Uani 1 1 d . . .
P3 P 0.9257(2) 0.2547(3) 0.36592(18) 0.0777(16) Uani 1 1 d D . .
P4 P 0.8413(2) 0.2616(3) 0.52040(18) 0.0689(15) Uani 1 1 d D . .
Rh2 Rh 0.88318(7) 0.27273(9) 0.44276(6) 0.0662(5) Uani 1 1 d . B .
F1 F 0.1633(6) 0.0756(8) 0.1970(5) 0.140(4) Uani 0.652(9) 1 d PDU C 1
F2 F 0.1587(7) 0.0859(8) 0.2858(4) 0.148(5) Uani 0.652(9) 1 d PDU C 1
F3 F 0.0576(5) 0.0891(9) 0.2176(6) 0.156(5) Uani 0.652(9) 1 d PDU C 1
F4 F 0.1333(8) 0.1899(6) 0.2278(6) 0.143(5) Uani 0.652(9) 1 d PDU C 1
B1 B 0.1279(5) 0.1103(6) 0.2323(5) 0.138(4) Uani 0.652(9) 1 d PDU C 1
F5 F 0.3437(6) 0.0810(12) 0.9828(7) 0.184(5) Uani 0.637(12) 1 d PDU D 1
F6 F 0.2633(9) 0.0784(12) 1.0345(6) 0.194(4) Uani 0.637(12) 1 d PDU D 1
F7 F 0.2838(10) 0.1900(7) 0.9943(8) 0.211(4) Uani 0.637(12) 1 d PDU D 1
F8 F 0.2275(8) 0.0915(13) 0.9417(6) 0.211(6) Uani 0.637(12) 1 d PDU D 1
B2 B 0.2798(6) 0.1102(8) 0.9882(5) 0.192(5) Uani 0.637(12) 1 d PDU D 1
N11 N 0.4316(7) 0.4057(8) 0.0749(4) 0.077(3) Uani 0.376(10) 1 d PDU A 2
C67 C 0.4664(8) 0.4094(16) 0.0276(5) 0.078(4) Uani 0.376(10) 1 d PDU A 2
H67A H 0.5037 0.3682 0.0327 0.094 Uiso 0.376(10) 1 calc PR A 2
H67B H 0.4900 0.4611 0.0280 0.094 Uiso 0.376(10) 1 calc PR A 2
C68 C 0.4135(15) 0.398(3) -0.0291(5) 0.082(5) Uani 0.376(10) 1 d PDU A 2
H68A H 0.4343 0.3625 -0.0524 0.123 Uiso 0.376(10) 1 calc PR A 2
H68B H 0.4030 0.4488 -0.0480 0.123 Uiso 0.376(10) 1 calc PR A 2
H68C H 0.3693 0.3747 -0.0234 0.123 Uiso 0.376(10) 1 calc PR A 2
C69 C 0.3728(8) 0.4625(8) 0.0737(9) 0.082(3) Uani 0.376(10) 1 d PDU A 2
H69A H 0.3528 0.4533 0.1066 0.098 Uiso 0.376(10) 1 calc PR A 2
H69B H 0.3342 0.4537 0.0393 0.098 Uiso 0.376(10) 1 calc PR A 2
C70 C 0.3988(17) 0.5475(8) 0.0745(19) 0.087(5) Uani 0.376(10) 1 d PDU A 2
H70A H 0.3588 0.5834 0.0736 0.130 Uiso 0.376(10) 1 calc PR A 2
H70B H 0.4179 0.5570 0.0415 0.130 Uiso 0.376(10) 1 calc PR A 2
H70C H 0.4364 0.5567 0.1088 0.130 Uiso 0.376(10) 1 calc PR A 2
N12 N 0.5021(7) 0.2787(6) 0.1121(6) 0.080(3) Uani 0.332(11) 1 d PDU A 2
C71 C 0.4512(8) 0.2239(10) 0.0753(9) 0.080(4) Uani 0.332(11) 1 d PDU A 2
H71A H 0.4102 0.2542 0.0529 0.096 Uiso 0.332(11) 1 calc PR A 2
H71B H 0.4328 0.1861 0.0990 0.096 Uiso 0.332(11) 1 calc PR A 2
C72 C 0.4864(18) 0.1787(18) 0.0356(13) 0.081(5) Uani 0.332(11) 1 d PDU A 2
H72A H 0.4506 0.1668 0.0007 0.121 Uiso 0.332(11) 1 calc PR A 2
H72B H 0.5066 0.1296 0.0535 0.121 Uiso 0.332(11) 1 calc PR A 2
H72C H 0.5245 0.2108 0.0270 0.121 Uiso 0.332(11) 1 calc PR A 2
C73 C 0.5666(8) 0.2406(8) 0.1488(12) 0.085(4) Uani 0.332(11) 1 d PDU A 2
H73A H 0.5826 0.2715 0.1839 0.102 Uiso 0.332(11) 1 calc PR A 2
H73B H 0.6057 0.2406 0.1292 0.102 Uiso 0.332(11) 1 calc PR A 2
C74 C 0.5511(18) 0.1562(13) 0.1634(18) 0.085(5) Uani 0.332(11) 1 d PDU A 2
H74A H 0.5894 0.1376 0.1948 0.128 Uiso 0.332(11) 1 calc PR A 2
H74B H 0.5485 0.1223 0.1306 0.128 Uiso 0.332(11) 1 calc PR A 2
H74C H 0.5055 0.1544 0.1741 0.128 Uiso 0.332(11) 1 calc PR A 2
N13 N 0.3147(5) 0.4221(8) 0.2920(5) 0.089(3) Uani 0.518(10) 1 d PDU A 2
C75 C 0.2932(6) 0.4345(13) 0.3452(5) 0.092(4) Uani 0.518(10) 1 d PDU A 2
H75A H 0.3012 0.4903 0.3567 0.111 Uiso 0.518(10) 1 calc PR A 2
H75B H 0.3236 0.4016 0.3750 0.111 Uiso 0.518(10) 1 calc PR A 2
C76 C 0.2150(8) 0.414(2) 0.3397(10) 0.103(5) Uani 0.518(10) 1 d PDU A 2
H76A H 0.2055 0.4121 0.3771 0.155 Uiso 0.518(10) 1 calc PR A 2
H76B H 0.2048 0.3619 0.3218 0.155 Uiso 0.518(10) 1 calc PR A 2
H76C H 0.1844 0.4534 0.3167 0.155 Uiso 0.518(10) 1 calc PR A 2
C77 C 0.2861(7) 0.4791(10) 0.2460(7) 0.093(4) Uani 0.518(10) 1 d PDU A 2
H77A H 0.3111 0.4716 0.2156 0.111 Uiso 0.518(10) 1 calc PR A 2
H77B H 0.2959 0.5333 0.2606 0.111 Uiso 0.518(10) 1 calc PR A 2
C78 C 0.2063(8) 0.4693(18) 0.2218(11) 0.105(6) Uani 0.518(10) 1 d PDU A 2
H78A H 0.1890 0.5106 0.1939 0.157 Uiso 0.518(10) 1 calc PR A 2
H78B H 0.1816 0.4735 0.2522 0.157 Uiso 0.518(10) 1 calc PR A 2
H78C H 0.1968 0.4176 0.2039 0.157 Uiso 0.518(10) 1 calc PR A 2
N14 N 0.3690(7) 0.2815(6) 0.3175(6) 0.100(4) Uani 0.382(12) 1 d PDU A 2
C79 C 0.4000(7) 0.2069(7) 0.3031(9) 0.105(4) Uani 0.382(12) 1 d PDU A 2
H79A H 0.3816 0.1965 0.2624 0.126 Uiso 0.382(12) 1 calc PR A 2
H79B H 0.3844 0.1631 0.3239 0.126 Uiso 0.382(12) 1 calc PR A 2
C80 C 0.4812(8) 0.2091(18) 0.317(2) 0.106(5) Uani 0.382(12) 1 d PDU A 2
H80A H 0.4992 0.1607 0.3039 0.159 Uiso 0.382(12) 1 calc PR A 2
H80B H 0.4998 0.2135 0.3581 0.159 Uiso 0.382(12) 1 calc PR A 2
H80C H 0.4970 0.2546 0.2989 0.159 Uiso 0.382(12) 1 calc PR A 2
C81 C 0.3443(9) 0.2817(13) 0.3702(6) 0.102(4) Uani 0.382(12) 1 d PDU A 2
H81A H 0.3448 0.3364 0.3843 0.122 Uiso 0.382(12) 1 calc PR A 2
H81B H 0.3777 0.2503 0.3991 0.122 Uiso 0.382(12) 1 calc PR A 2
C82 C 0.2690(11) 0.248(3) 0.3613(12) 0.104(5) Uani 0.382(12) 1 d PDU A 2
H82A H 0.2505 0.2594 0.3942 0.155 Uiso 0.382(12) 1 calc PR A 2
H82B H 0.2705 0.1908 0.3560 0.155 Uiso 0.382(12) 1 calc PR A 2
H82C H 0.2377 0.2719 0.3278 0.155 Uiso 0.382(12) 1 calc PR A 2
N15 N 0.8809(7) 0.2905(9) 0.3034(5) 0.135(4) Uani 0.301(13) 1 d PDU B 2
C83 C 0.8046(7) 0.2671(15) 0.2828(6) 0.138(4) Uani 0.301(13) 1 d PDU B 2
H83A H 0.7742 0.3060 0.2959 0.166 Uiso 0.301(13) 1 calc PR B 2
H83B H 0.7973 0.2153 0.2990 0.166 Uiso 0.301(13) 1 calc PR B 2
C84 C 0.7819(13) 0.262(3) 0.2191(7) 0.139(5) Uani 0.301(13) 1 d PDU B 2
H84A H 0.8004 0.3076 0.2027 0.208 Uiso 0.301(13) 1 calc PR B 2
H84B H 0.7296 0.2616 0.2068 0.208 Uiso 0.301(13) 1 calc PR B 2
H84C H 0.8008 0.2136 0.2066 0.208 Uiso 0.301(13) 1 calc PR B 2
C85 C 0.8970(11) 0.3735(10) 0.2905(10) 0.137(4) Uani 0.301(13) 1 d PDU B 2
H85A H 0.9169 0.4021 0.3261 0.165 Uiso 0.301(13) 1 calc PR B 2
H85B H 0.8521 0.4002 0.2709 0.165 Uiso 0.301(13) 1 calc PR B 2
C86 C 0.9501(17) 0.377(2) 0.2536(15) 0.138(5) Uani 0.301(13) 1 d PDU B 2
H86A H 0.9246 0.3889 0.2147 0.208 Uiso 0.301(13) 1 calc PR B 2
H86B H 0.9742 0.3260 0.2548 0.208 Uiso 0.301(13) 1 calc PR B 2
H86C H 0.9855 0.4181 0.2675 0.208 Uiso 0.301(13) 1 calc PR B 2
N16 N 1.0073(8) 0.287(2) 0.3657(16) 0.104(4) Uani 0.428(12) 1 d PDU B 2
C87 C 1.0583(11) 0.310(2) 0.4159(18) 0.108(4) Uani 0.428(12) 1 d PDU B 2
H87A H 1.0340 0.3253 0.4455 0.129 Uiso 0.428(12) 1 calc PR B 2
H87B H 1.0868 0.3556 0.4083 0.129 Uiso 0.428(12) 1 calc PR B 2
C88 C 1.104(2) 0.241(2) 0.4332(15) 0.113(7) Uani 0.428(12) 1 d PDU B 2
H88A H 1.1393 0.2519 0.4687 0.169 Uiso 0.428(12) 1 calc PR B 2
H88B H 1.1294 0.2282 0.4040 0.169 Uiso 0.428(12) 1 calc PR B 2
H88C H 1.0747 0.1957 0.4383 0.169 Uiso 0.428(12) 1 calc PR B 2
C89 C 1.0228(16) 0.286(3) 0.3051(15) 0.113(5) Uani 0.428(12) 1 d PDU B 2
H89A H 1.0468 0.2361 0.2995 0.136 Uiso 0.428(12) 1 calc PR B 2
H89B H 0.9772 0.2893 0.2759 0.136 Uiso 0.428(12) 1 calc PR B 2
C90 C 1.069(2) 0.354(2) 0.2996(15) 0.116(7) Uani 0.428(12) 1 d PDU B 2
H90A H 1.1103 0.3353 0.2863 0.174 Uiso 0.428(12) 1 calc PR B 2
H90B H 1.0863 0.3793 0.3364 0.174 Uiso 0.428(12) 1 calc PR B 2
H90C H 1.0419 0.3918 0.2727 0.174 Uiso 0.428(12) 1 calc PR B 2
N17 N 0.7565(4) 0.2889(6) 0.5160(9) 0.096(3) Uani 0.383(10) 1 d PDU B 2
C91 C 0.6974(7) 0.2366(10) 0.4857(9) 0.102(4) Uani 0.383(10) 1 d PDU B 2
H91A H 0.7142 0.2049 0.4576 0.123 Uiso 0.383(10) 1 calc PR B 2
H91B H 0.6568 0.2693 0.4654 0.123 Uiso 0.383(10) 1 calc PR B 2
C92 C 0.6721(14) 0.1817(14) 0.5259(14) 0.112(6) Uani 0.383(10) 1 d PDU B 2
H92A H 0.6305 0.1518 0.5051 0.167 Uiso 0.383(10) 1 calc PR B 2
H92B H 0.6588 0.2127 0.5555 0.167 Uiso 0.383(10) 1 calc PR B 2
H92C H 0.7106 0.1452 0.5430 0.167 Uiso 0.383(10) 1 calc PR B 2
C93 C 0.7400(8) 0.3749(7) 0.5096(12) 0.099(4) Uani 0.383(10) 1 d PDU B 2
H93A H 0.7250 0.3881 0.4691 0.119 Uiso 0.383(10) 1 calc PR B 2
H93B H 0.7837 0.4054 0.5264 0.119 Uiso 0.383(10) 1 calc PR B 2
C94 C 0.6811(15) 0.3985(13) 0.5378(18) 0.105(5) Uani 0.383(10) 1 d PDU B 2
H94A H 0.6484 0.4355 0.5135 0.157 Uiso 0.383(10) 1 calc PR B 2
H94B H 0.7023 0.4237 0.5740 0.157 Uiso 0.383(10) 1 calc PR B 2
H94C H 0.6545 0.3516 0.5440 0.157 Uiso 0.383(10) 1 calc PR B 2
N18 N 0.8867(6) 0.3098(11) 0.5773(5) 0.097(4) Uani 0.385(12) 1 d PDU B 2
C95 C 0.9658(6) 0.3150(15) 0.5877(8) 0.100(4) Uani 0.385(12) 1 d PDU B 2
H95A H 0.9812 0.3696 0.5984 0.120 Uiso 0.385(12) 1 calc PR B 2
H95B H 0.9801 0.3018 0.5527 0.120 Uiso 0.385(12) 1 calc PR B 2
C96 C 1.0029(12) 0.259(2) 0.6345(13) 0.103(5) Uani 0.385(12) 1 d PDU B 2
H96A H 1.0506 0.2794 0.6524 0.155 Uiso 0.385(12) 1 calc PR B 2
H96B H 1.0074 0.2069 0.6184 0.155 Uiso 0.385(12) 1 calc PR B 2
H96C H 0.9747 0.2547 0.6625 0.155 Uiso 0.385(12) 1 calc PR B 2
C97 C 0.8582(11) 0.3106(12) 0.6284(6) 0.097(4) Uani 0.385(12) 1 d PDU B 2
H97A H 0.8873 0.2750 0.6571 0.116 Uiso 0.385(12) 1 calc PR B 2
H97B H 0.8086 0.2903 0.6186 0.116 Uiso 0.385(12) 1 calc PR B 2
C98 C 0.8589(19) 0.3929(15) 0.6533(12) 0.099(5) Uani 0.385(12) 1 d PDU B 2
H98A H 0.8603 0.3889 0.6934 0.148 Uiso 0.385(12) 1 calc PR B 2
H98B H 0.8157 0.4213 0.6338 0.148 Uiso 0.385(12) 1 calc PR B 2
H98C H 0.9012 0.4215 0.6486 0.148 Uiso 0.385(12) 1 calc PR B 2
F9 F 0.1796(7) 0.1399(11) 0.2173(9) 0.140(4) Uani 0.348(9) 1 d PDU C 2
F10 F 0.1638(11) 0.0451(12) 0.2743(7) 0.145(7) Uani 0.348(9) 1 d PDU C 2
F11 F 0.0742(7) 0.1285(13) 0.2386(10) 0.145(5) Uani 0.348(9) 1 d PDU C 2
F12 F 0.1077(13) 0.0410(11) 0.1826(7) 0.152(6) Uani 0.348(9) 1 d PDU C 2
B3 B 0.1309(7) 0.0883(9) 0.2284(6) 0.137(5) Uani 0.348(9) 1 d PDU C 2
F13 F 0.3290(8) 0.0933(17) 0.9647(9) 0.191(5) Uani 0.363(12) 1 d PDU D 2
F14 F 0.2462(12) 0.0447(11) 1.0030(11) 0.198(6) Uani 0.363(12) 1 d PDU D 2
F15 F 0.3086(14) 0.1511(14) 1.0409(8) 0.207(6) Uani 0.363(12) 1 d PDU D 2
F16 F 0.2292(11) 0.1609(15) 0.9583(11) 0.214(5) Uani 0.363(12) 1 d PDU D 2
B4 B 0.2779(8) 0.1126(11) 0.9921(7) 0.198(5) Uani 0.363(12) 1 d PDU D 2

loop_
_atom_site_aniso_label
_atom_site_aniso_U_11
_atom_site_aniso_U_22
_atom_site_aniso_U_33
_atom_site_aniso_U_23
_atom_site_aniso_U_13
_atom_site_aniso_U_12
C1 0.029(9) 0.049(10) 0.056(11) 0.002(8) 0.013(8) -0.007(8)
C2 0.048(10) 0.065(11) 0.047(11) -0.014(9) 0.020(9) -0.007(8)
C3 0.060(11) 0.117(16) 0.050(11) -0.002(10) 0.025(9) -0.002(11)
C4 0.037(10) 0.080(13) 0.100(15) -0.008(11) 0.017(10) -0.023(9)
C5 0.052(10) 0.068(12) 0.052(11) -0.008(9) 0.022(9) -0.020(9)
C6 0.054(11) 0.058(11) 0.046(11) 0.002(9) 0.010(9) 0.006(9)
C7 0.022(8) 0.059(12) 0.060(11) -0.001(9) 0.005(8) 0.005(8)
C8 0.043(10) 0.062(11) 0.054(11) -0.002(9) 0.008(9) 0.008(9)
C9 0.077(12) 0.063(12) 0.061(12) -0.001(10) 0.021(10) 0.000(10)
C10 0.086(14) 0.099(15) 0.069(13) -0.042(11) 0.033(11) -0.022(12)
C11 0.082(13) 0.085(14) 0.073(13) 0.003(11) 0.033(11) -0.038(11)
C12 0.076(11) 0.055(11) 0.038(10) -0.010(8) 0.033(9) -0.005(9)
C13 0.054(11) 0.052(11) 0.040(11) -0.011(8) 0.022(9) 0.005(9)
C14 0.070(12) 0.062(13) 0.089(13) -0.012(10) 0.037(10) -0.016(10)
C15 0.061(12) 0.16(2) 0.067(13) 0.013(13) 0.003(10) 0.037(13)
N1 0.082(6) 0.075(5) 0.063(5) 0.010(5) 0.008(5) 0.003(5)
C16 0.088(6) 0.079(6) 0.071(6) 0.005(6) 0.003(6) 0.004(6)
C17 0.093(9) 0.083(9) 0.075(7) 0.000(8) -0.003(8) 0.000(8)
C18 0.094(7) 0.078(6) 0.070(7) 0.006(6) 0.008(6) 0.011(6)
C19 0.105(9) 0.084(8) 0.078(9) 0.009(8) 0.013(8) 0.009(8)
N2 0.073(6) 0.059(6) 0.103(6) -0.011(5) 0.025(5) -0.006(6)
C20 0.074(7) 0.064(7) 0.103(7) -0.010(6) 0.024(6) -0.008(6)
C21 0.079(8) 0.070(9) 0.098(8) -0.008(7) 0.027(8) -0.009(8)
C22 0.075(6) 0.061(6) 0.109(6) -0.006(5) 0.020(5) -0.003(6)
C23 0.076(7) 0.066(7) 0.117(8) -0.007(7) 0.015(7) 0.006(7)
N3 0.069(5) 0.125(6) 0.085(6) -0.006(6) 0.034(5) 0.006(6)
C24 0.070(8) 0.137(9) 0.091(9) -0.007(9) 0.028(7) 0.006(8)
C25 0.074(8) 0.146(10) 0.095(10) -0.004(10) 0.031(8) 0.002(9)
C26 0.075(6) 0.125(6) 0.090(6) -0.007(6) 0.030(6) 0.008(6)
C27 0.081(8) 0.121(8) 0.092(8) -0.006(7) 0.029(8) 0.007(9)
N4 0.103(6) 0.075(6) 0.109(6) 0.037(6) 0.011(6) -0.025(5)
C28 0.112(6) 0.077(7) 0.114(7) 0.040(6) 0.004(6) -0.019(6)
C29 0.113(7) 0.074(8) 0.118(8) 0.042(7) 0.002(7) -0.015(7)
C30 0.105(7) 0.084(7) 0.111(7) 0.036(7) 0.012(7) -0.031(6)
C31 0.109(9) 0.087(9) 0.112(9) 0.037(8) 0.016(8) -0.034(8)
N5 0.028(8) 0.072(10) 0.063(9) 0.009(7) 0.001(7) 0.003(7)
C32 0.037(10) 0.062(12) 0.054(11) 0.034(9) 0.016(9) 0.014(9)
C33 0.030(10) 0.067(12) 0.141(17) 0.014(12) -0.006(10) -0.013(9)
O1 0.027(6) 0.058(7) 0.062(7) 0.005(6) 0.015(5) -0.010(5)
P1 0.043(2) 0.064(3) 0.063(3) -0.010(3) 0.020(2) -0.010(2)
P2 0.038(2) 0.066(3) 0.062(3) 0.004(2) 0.018(2) -0.002(2)
Rh1 0.0370(7) 0.0620(9) 0.0608(9) -0.0043(8) 0.0148(6) -0.0052(7)
C34 0.050(11) 0.092(15) 0.066(13) -0.030(12) 0.008(10) -0.003(11)
C35 0.076(12) 0.098(16) 0.080(14) -0.036(12) 0.038(11) -0.029(12)
C36 0.120(16) 0.17(2) 0.121(17) -0.101(16) 0.081(14) -0.071(16)
C37 0.17(2) 0.062(16) 0.26(3) -0.072(18) 0.11(2) -0.032(16)
C38 0.16(2) 0.058(15) 0.19(2) -0.032(15) 0.104(18) -0.031(14)
C39 0.061(12) 0.119(19) 0.16(2) -0.054(16) 0.074(13) -0.037(13)
C40 0.044(12) 0.102(16) 0.140(19) -0.056(15) 0.005(12) 0.003(12)
C41 0.053(11) 0.089(16) 0.100(16) -0.032(13) 0.027(11) -0.025(11)
C42 0.105(16) 0.088(17) 0.113(18) -0.015(14) 0.041(14) 0.010(13)
C43 0.19(2) 0.10(2) 0.13(2) 0.015(16) 0.072(18) -0.022(18)
C44 0.129(17) 0.077(16) 0.14(2) -0.057(14) 0.062(15) -0.026(13)
C45 0.086(13) 0.088(15) 0.087(14) -0.024(12) 0.055(11) -0.031(12)
C46 0.042(10) 0.083(15) 0.076(14) -0.009(12) 0.007(10) -0.029(10)
C47 0.051(11) 0.079(14) 0.131(17) -0.018(12) -0.019(11) -0.019(10)
C48 0.063(13) 0.122(18) 0.17(2) -0.034(16) 0.007(14) 0.013(13)
N6 0.139(6) 0.168(6) 0.093(6) -0.031(6) 0.030(6) 0.034(6)
C49 0.137(7) 0.176(7) 0.104(7) -0.036(7) 0.031(6) 0.034(6)
C50 0.138(7) 0.183(9) 0.116(9) -0.038(9) 0.030(8) 0.031(8)
C51 0.144(7) 0.169(6) 0.099(6) -0.029(7) 0.031(6) 0.039(6)
C52 0.149(8) 0.167(8) 0.099(7) -0.026(7) 0.033(7) 0.041(8)
N7 0.091(6) 0.106(6) 0.138(6) -0.025(6) 0.068(5) -0.018(6)
C53 0.092(8) 0.108(8) 0.141(7) -0.024(7) 0.064(7) -0.019(7)
C54 0.093(11) 0.107(9) 0.144(12) -0.025(10) 0.066(11) -0.018(10)
C55 0.098(7) 0.112(7) 0.142(7) -0.024(7) 0.070(6) -0.016(6)
C56 0.099(10) 0.117(11) 0.149(12) -0.032(10) 0.071(10) -0.012(8)
N8 0.077(6) 0.084(6) 0.137(6) 0.000(5) 0.050(5) 0.001(5)
C57 0.081(6) 0.087(6) 0.140(6) 0.000(6) 0.045(5) -0.002(6)
C58 0.081(8) 0.095(8) 0.146(8) -0.003(8) 0.042(7) -0.007(8)
C59 0.088(7) 0.090(7) 0.141(7) 0.001(7) 0.053(6) 0.006(7)
C60 0.095(9) 0.093(9) 0.147(9) -0.001(8) 0.052(8) 0.007(8)
N9 0.099(5) 0.104(6) 0.084(6) -0.041(5) 0.017(5) 0.006(6)
C61 0.101(6) 0.108(6) 0.093(7) -0.043(6) 0.012(6) 0.006(6)
C62 0.099(6) 0.109(8) 0.090(8) -0.041(7) 0.013(7) 0.009(7)
C63 0.104(7) 0.104(6) 0.087(7) -0.043(7) 0.020(7) 0.007(7)
C64 0.109(9) 0.105(8) 0.088(8) -0.043(7) 0.016(9) 0.006(9)
N10 0.068(10) 0.094(13) 0.060(10) -0.008(10) 0.012(8) -0.005(10)
C65 0.044(11) 0.084(16) 0.083(14) 0.014(13) 0.019(9) 0.015(12)
C66 0.108(16) 0.083(17) 0.133(19) -0.008(14) 0.012(14) 0.007(14)
O2 0.059(7) 0.071(8) 0.075(8) -0.020(7) 0.016(6) 0.007(7)
P3 0.065(3) 0.100(4) 0.068(3) -0.021(3) 0.015(3) 0.007(3)
P4 0.069(3) 0.075(4) 0.067(3) -0.016(3) 0.026(3) -0.014(3)
Rh2 0.0581(9) 0.0771(11) 0.0659(10) -0.0132(8) 0.0199(8) -0.0025(8)
F1 0.127(7) 0.168(8) 0.135(6) -0.021(7) 0.053(6) 0.016(7)
F2 0.167(10) 0.141(13) 0.130(7) -0.020(9) 0.025(8) -0.002(10)
F3 0.110(7) 0.191(11) 0.171(11) -0.012(10) 0.043(7) 0.010(8)
F4 0.153(10) 0.155(8) 0.131(9) -0.019(7) 0.055(9) 0.014(8)
B1 0.122(7) 0.165(8) 0.134(7) -0.020(7) 0.047(7) 0.009(7)
F5 0.115(7) 0.326(11) 0.114(10) 0.068(10) 0.033(7) 0.017(9)
F6 0.120(8) 0.335(9) 0.136(8) 0.048(8) 0.048(7) 0.020(9)
F7 0.144(8) 0.324(7) 0.152(8) 0.047(7) 0.012(7) 0.025(7)
F8 0.130(9) 0.334(12) 0.152(9) 0.037(10) -0.002(9) 0.031(11)
B2 0.121(8) 0.326(9) 0.128(8) 0.058(9) 0.027(7) 0.021(9)
N11 0.083(6) 0.076(6) 0.064(6) 0.008(6) 0.007(6) 0.003(6)
C67 0.085(7) 0.077(7) 0.065(7) 0.006(7) 0.006(6) 0.001(7)
C68 0.088(9) 0.079(9) 0.069(7) -0.001(9) 0.003(8) -0.001(9)
C69 0.091(6) 0.080(6) 0.068(6) 0.007(6) 0.008(6) 0.008(6)
C70 0.101(8) 0.082(7) 0.071(8) 0.006(8) 0.010(8) 0.009(7)
N12 0.072(6) 0.061(6) 0.106(6) -0.009(5) 0.022(5) -0.004(5)
C71 0.075(6) 0.062(7) 0.104(7) -0.009(6) 0.022(6) -0.004(6)
C72 0.078(9) 0.066(9) 0.100(9) -0.008(8) 0.025(8) -0.006(9)
C73 0.073(7) 0.065(7) 0.113(8) -0.009(7) 0.019(7) 0.003(7)
C74 0.075(8) 0.064(7) 0.113(8) -0.009(7) 0.016(7) 0.004(7)
N13 0.068(6) 0.122(7) 0.084(6) -0.006(6) 0.035(5) 0.005(6)
C75 0.069(7) 0.132(8) 0.086(6) -0.003(7) 0.039(6) 0.006(7)
C76 0.077(8) 0.146(10) 0.095(9) -0.004(9) 0.037(7) 0.002(9)
C77 0.073(6) 0.126(7) 0.086(6) -0.002(6) 0.033(6) 0.005(7)
C78 0.082(9) 0.135(12) 0.098(11) 0.000(11) 0.025(9) -0.001(11)
N14 0.106(6) 0.077(6) 0.111(6) 0.037(6) 0.012(6) -0.024(6)
C79 0.113(7) 0.075(7) 0.115(7) 0.039(7) 0.004(7) -0.017(6)
C80 0.113(7) 0.075(8) 0.117(8) 0.040(8) 0.003(8) -0.015(7)
C81 0.108(7) 0.079(8) 0.110(7) 0.038(7) 0.012(7) -0.030(7)
C82 0.111(8) 0.082(10) 0.111(9) 0.037(9) 0.014(8) -0.035(9)
N15 0.141(6) 0.168(7) 0.096(6) -0.029(6) 0.031(6) 0.035(6)
C83 0.139(6) 0.175(7) 0.102(6) -0.034(7) 0.032(6) 0.034(6)
C84 0.138(9) 0.177(9) 0.102(8) -0.035(9) 0.032(8) 0.034(9)
C85 0.145(7) 0.167(7) 0.100(7) -0.027(7) 0.033(7) 0.037(7)
C86 0.149(9) 0.168(10) 0.101(9) -0.025(9) 0.036(8) 0.037(9)
N16 0.091(7) 0.105(7) 0.137(7) -0.027(7) 0.069(6) -0.016(7)
C87 0.093(7) 0.109(7) 0.140(7) -0.022(7) 0.065(6) -0.017(7)
C88 0.099(11) 0.113(11) 0.143(12) -0.014(11) 0.061(10) -0.019(10)
C89 0.106(10) 0.117(10) 0.141(8) -0.019(10) 0.075(8) -0.007(9)
C90 0.111(13) 0.119(13) 0.142(12) -0.016(12) 0.078(11) -0.006(11)
N17 0.079(6) 0.086(6) 0.137(6) 0.000(6) 0.051(5) 0.000(5)
C91 0.082(6) 0.091(6) 0.142(7) 0.002(6) 0.046(6) -0.005(6)
C92 0.090(11) 0.099(11) 0.152(11) 0.004(10) 0.042(11) -0.016(9)
C93 0.083(6) 0.087(6) 0.138(7) 0.002(7) 0.048(6) -0.001(6)
C94 0.090(9) 0.091(9) 0.144(9) 0.002(9) 0.049(8) 0.005(8)
N18 0.099(6) 0.105(7) 0.084(6) -0.042(6) 0.017(6) 0.006(6)
C95 0.099(6) 0.109(6) 0.088(6) -0.044(6) 0.017(6) 0.006(6)
C96 0.099(7) 0.109(8) 0.095(8) -0.045(7) 0.012(7) 0.007(8)
C97 0.100(7) 0.104(7) 0.085(7) -0.041(7) 0.018(6) 0.005(8)
C98 0.104(10) 0.103(9) 0.087(9) -0.041(8) 0.019(9) 0.006(9)
F9 0.131(7) 0.167(8) 0.133(8) -0.016(7) 0.054(7) 0.011(7)
F10 0.159(12) 0.136(15) 0.136(9) -0.020(10) 0.028(10) 0.005(10)
F11 0.115(8) 0.178(10) 0.150(9) -0.026(8) 0.046(8) 0.013(8)
F12 0.142(12) 0.182(11) 0.138(9) -0.035(9) 0.043(10) 0.007(9)
B3 0.124(8) 0.164(9) 0.131(9) -0.020(7) 0.047(8) 0.013(8)
F13 0.121(8) 0.329(10) 0.123(9) 0.063(9) 0.030(7) 0.014(8)
F14 0.123(11) 0.340(10) 0.139(12) 0.050(10) 0.050(10) 0.018(10)
F15 0.142(12) 0.324(11) 0.146(10) 0.043(10) 0.017(9) 0.040(11)
F16 0.136(9) 0.331(10) 0.159(9) 0.046(9) 0.003(8) 0.029(9)
B4 0.127(8) 0.327(8) 0.137(8) 0.052(8) 0.029(7) 0.024(7)

loop_
_atom_type_symbol
_atom_type_description
_atom_type_scat_dispersion_real
_atom_type_scat_dispersion_imag
_atom_type_scat_source
C C 0.0033 0.0016 'International Tables Vol C Tables 4.2.6.8 and 6.1.1.4'
H H 0.0000 0.0000 'International Tables Vol C Tables 4.2.6.8 and 6.1.1.4'
N N 0.0061 0.0033 'International Tables Vol C Tables 4.2.6.8 and 6.1.1.4'
O O 0.0106 0.0060 'International Tables Vol C Tables 4.2.6.8 and 6.1.1.4'
P P 0.1023 0.0942 'International Tables Vol C Tables 4.2.6.8 and 6.1.1.4'
Rh Rh -1.1178 0.9187 'International Tables Vol C Tables 4.2.6.8 and 6.1.1.4'
F F 0.0171 0.0103 'International Tables Vol C Tables 4.2.6.8 and 6.1.1.4'
B B 0.0013 0.0007 'International Tables Vol C Tables 4.2.6.8 and 6.1.1.4'

loop_
_exptl_crystal_face_index_h
_exptl_crystal_face_index_k
_exptl_crystal_face_index_l
_exptl_crystal_face_perp_dist
1.00 0.00 -1.00 0.0400
-1.00 0.00 1.00 0.0400
2.00 -2.00 -1.00 0.0400
-1.00 2.00 0.00 0.0600
0.00 0.00 1.00 0.0200
0.00 0.00 -1.00 0.0200
0.00 2.00 -1.00 0.0500
-1.00 -2.00 2.00 0.0700

loop_
_geom_angle_atom_site_label_1
_geom_angle_atom_site_label_2
_geom_angle_atom_site_label_3
_geom_angle
C2 C1 O1 117.3(10)
C2 C1 C6 121.3(10)
O1 C1 C6 121.4(10)
C1 C2 C3 119.0(10)
C1 C2 P1 120.2(9)
C3 C2 P1 120.8(9)
C4 C3 C2 119.4(11)
C4 C3 H3A 120.3
C2 C3 H3A 120.3
C3 C4 C5 119.6(12)
C3 C4 H4A 120.2
C5 C4 H4A 120.2
C6 C5 C4 123.3(11)
C6 C5 H5A 118.3
C4 C5 H5A 118.4
C5 C6 C1 117.4(10)
C5 C6 C7 121.2(11)
C1 C6 C7 121.4(10)
C6 C7 C8 113.6(9)
C6 C7 C14 109.6(11)
C8 C7 C14 108.8(11)
C6 C7 C15 109.4(11)
C8 C7 C15 105.0(11)
C14 C7 C15 110.3(11)
C13 C8 C9 116.2(10)
C13 C8 C7 121.8(10)
C9 C8 C7 121.9(10)
C10 C9 C8 122.7(11)
C10 C9 H9A 118.6
C8 C9 H9A 118.6
C9 C10 C11 120.1(12)
C9 C10 H10A 120.0
C11 C10 H10A 120.0
C12 C11 C10 118.6(11)
C12 C11 H11A 120.7
C10 C11 H11A 120.7
C11 C12 C13 118.3(10)
C11 C12 P2 121.0(9)
C13 C12 P2 120.6(9)
C8 C13 C12 124.0(11)
C8 C13 O1 121.8(10)
C12 C13 O1 114.2(10)
C7 C14 H14A 109.5
C7 C14 H14B 109.5
H14A C14 H14B 109.5
C7 C14 H14C 109.5
H14A C14 H14C 109.5
H14B C14 H14C 109.5
C7 C15 H15A 109.5
C7 C15 H15B 109.5
H15A C15 H15B 109.5
C7 C15 H15C 109.5
H15A C15 H15C 109.5
H15B C15 H15C 109.5
C16 N1 C18 115.1(7)
C16 N1 P1 117.4(8)
C18 N1 P1 117.7(7)
N1 C16 C17 112.0(8)
N1 C16 H16A 109.2
C17 C16 H16A 109.2
N1 C16 H16B 109.2
C17 C16 H16B 109.2
H16A C16 H16B 107.9
N1 C18 C19 112.1(8)
N1 C18 H18A 109.2
C19 C18 H18A 109.2
N1 C18 H18B 109.2
C19 C18 H18B 109.2
H18A C18 H18B 107.9
C20 N2 C22 117.1(7)
C20 N2 P1 122.4(7)
C22 N2 P1 118.7(7)
N2 C20 C21 112.4(8)
N2 C20 H20A 109.1
C21 C20 H20A 109.1
N2 C20 H20B 109.1
C21 C20 H20B 109.1
H20A C20 H20B 107.8
N2 C22 C23 112.0(8)
N2 C22 H22A 109.2
C23 C22 H22A 109.2
N2 C22 H22B 109.2
C23 C22 H22B 109.2
H22A C22 H22B 107.9
C24 N3 C26 115.0(8)
C24 N3 P2 118.6(8)
C26 N3 P2 118.9(9)
N3 C24 C25 111.9(9)
N3 C24 H24A 109.2
C25 C24 H24A 109.3
N3 C24 H24B 109.2
C25 C24 H24B 109.2
H24A C24 H24B 107.9
N3 C26 C27 112.1(9)
N3 C26 H26A 109.2
C27 C26 H26A 109.2
N3 C26 H26B 109.2
C27 C26 H26B 109.2
H26A C26 H26B 107.9
C28 N4 C30 113.9(7)
C28 N4 P2 119.9(8)
C30 N4 P2 116.4(8)
N4 C28 C29 111.1(8)
N4 C28 H28A 109.4
C29 C28 H28A 109.4
N4 C28 H28B 109.4
C29 C28 H28B 109.4
H28A C28 H28B 108.0
N4 C30 C31 110.9(8)
N4 C30 H30A 109.4
C31 C30 H30A 109.4
N4 C30 H30B 109.5
C31 C30 H30B 109.5
H30A C30 H30B 108.0
C32 N5 Rh1 178.0(13)
N5 C32 C33 178.0(18)
C32 C33 H33A 109.5
C32 C33 H33B 109.5
H33A C33 H33B 109.5
C32 C33 H33C 109.5
H33A C33 H33C 109.5
H33B C33 H33C 109.5
C1 O1 C13 119.9(9)
C1 O1 Rh1 119.2(7)
C13 O1 Rh1 120.8(7)
N11 P1 N12 102.0(7)
N2 P1 N1 102.8(5)
N11 P1 C2 110.4(7)
N2 P1 C2 110.7(6)
N12 P1 C2 102.2(6)
N1 P1 C2 103.0(6)
N11 P1 Rh1 121.1(5)
N2 P1 Rh1 120.0(4)
N12 P1 Rh1 120.4(6)
N1 P1 Rh1 119.9(5)
C2 P1 Rh1 99.1(4)
N13 P2 N14 104.3(7)
N3 P2 N4 104.1(6)
N13 P2 C12 105.0(7)
N14 P2 C12 109.9(7)
N3 P2 C12 108.9(6)
N4 P2 C12 100.1(6)
N13 P2 Rh1 120.4(4)
N14 P2 Rh1 115.9(5)
N3 P2 Rh1 117.3(6)
N4 P2 Rh1 123.7(5)
C12 P2 Rh1 100.5(4)
N5 Rh1 O1 178.8(5)
N5 Rh1 P2 95.1(4)
O1 Rh1 P2 83.8(3)
N5 Rh1 P1 96.8(4)
O1 Rh1 P1 84.2(3)
P2 Rh1 P1 168.00(15)
C35 C34 O2 118.7(11)
C35 C34 C39 121.1(11)
O2 C34 C39 120.2(11)
C34 C35 C36 118.7(11)
C34 C35 P3 118.9(10)
C36 C35 P3 122.5(10)
C37 C36 C35 119.9(12)
C37 C36 H36A 120.1
C35 C36 H36A 120.1
C38 C37 C36 119.4(13)
C38 C37 H37A 120.3
C36 C37 H37A 120.3
C37 C38 C39 122.9(12)
C37 C38 H38A 118.6
C39 C38 H38A 118.5
C38 C39 C34 117.7(11)
C38 C39 C40 120.9(12)
C34 C39 C40 121.3(11)
C39 C40 C48 111.4(14)
C39 C40 C41 112.9(10)
C48 C40 C41 108.7(13)
C39 C40 C47 109.9(13)
C48 C40 C47 106.2(12)
C41 C40 C47 107.5(13)
C42 C41 C46 116.5(11)
C42 C41 C40 122.1(11)
C46 C41 C40 121.3(11)
C43 C42 C41 122.5(12)
C43 C42 H42A 118.8
C41 C42 H42A 118.8
C42 C43 C44 120.0(13)
C42 C43 H43A 120.0
C44 C43 H43A 120.0
C43 C44 C45 119.1(12)
C43 C44 H44A 120.5
C45 C44 H44A 120.4
C46 C45 C44 117.7(11)
C46 C45 P4 122.1(11)
C44 C45 P4 120.2(10)
C45 C46 C41 124.2(11)
C45 C46 O2 112.9(12)
C41 C46 O2 122.9(12)
C40 C47 H47A 109.5
C40 C47 H47B 109.5
H47A C47 H47B 109.5
C40 C47 H47C 109.5
H47A C47 H47C 109.5
H47B C47 H47C 109.5
C40 C48 H48A 109.5
C40 C48 H48B 109.5
H48A C48 H48B 109.5
C40 C48 H48C 109.5
H48A C48 H48C 109.5
H48B C48 H48C 109.5
C49 N6 C51 114.3(8)
C49 N6 P3 117.0(8)
C51 N6 P3 116.5(8)
N6 C49 C50 110.9(8)
N6 C49 H49A 109.5
C50 C49 H49A 109.4
N6 C49 H49B 109.5
C50 C49 H49B 109.5
H49A C49 H49B 108.0
N6 C51 C52 111.4(9)
N6 C51 H51A 109.4
C52 C51 H51A 109.4
N6 C51 H51B 109.3
C52 C51 H51B 109.4
H51A C51 H51B 108.0
C55 N7 C53 116.3(8)
C55 N7 P3 120.8(8)
C53 N7 P3 120.7(9)
N7 C53 C54 111.9(9)
N7 C53 H53A 109.2
C54 C53 H53A 109.2
N7 C53 H53B 109.2
C54 C53 H53B 109.2
H53A C53 H53B 107.9
N7 C55 C56 112.0(9)
N7 C55 H55A 109.2
C56 C55 H55A 109.2
N7 C55 H55B 109.2
C56 C55 H55B 109.2
H55A C55 H55B 107.9
C57 N8 C59 117.6(7)
C57 N8 P4 120.3(8)
C59 N8 P4 122.0(8)
N8 C57 C58 112.9(9)
N8 C57 H57A 109.0
C58 C57 H57A 109.0
N8 C57 H57B 109.0
C58 C57 H57B 109.0
H57A C57 H57B 107.8
N8 C59 C60 112.3(9)
N8 C59 H59A 109.2
C60 C59 H59A 109.1
N8 C59 H59B 109.2
C60 C59 H59B 109.2
H59A C59 H59B 107.9
C61 N9 C63 115.3(8)
C61 N9 P4 118.7(8)
C63 N9 P4 117.8(8)
N9 C61 C62 111.9(8)
N9 C61 H61A 109.2
C62 C61 H61A 109.2
N9 C61 H61B 109.2
C62 C61 H61B 109.3
H61A C61 H61B 107.9
N9 C63 C64 111.6(9)
N9 C63 H63A 109.3
C64 C63 H63A 109.3
N9 C63 H63B 109.3
C64 C63 H63B 109.3
H63A C63 H63B 108.0
C65 N10 Rh2 178.7(16)
N10 C65 C66 176(2)
C65 C66 H66A 109.5
C65 C66 H66B 109.5
H66A C66 H66B 109.5
C65 C66 H66C 109.5
H66A C66 H66C 109.5
H66B C66 H66C 109.5
C46 O2 C34 119.8(11)
C46 O2 Rh2 122.2(9)
C34 O2 Rh2 117.4(9)
N16 P3 N15 98.9(13)
N7 P3 N6 103.1(7)
N7 P3 C35 110.5(7)
N16 P3 C35 105.9(13)
N15 P3 C35 111.1(8)
N6 P3 C35 102.8(6)
N7 P3 Rh2 114.8(5)
N16 P3 Rh2 119.8(13)
N15 P3 Rh2 120.2(6)
N6 P3 Rh2 124.2(5)
C35 P3 Rh2 100.5(5)
N8 P4 N9 103.6(6)
N18 P4 N17 102.8(8)
N8 P4 C45 108.6(8)
N9 P4 C45 103.2(7)
N18 P4 C45 112.4(9)
N17 P4 C45 108.3(7)
N8 P4 Rh2 118.0(4)
N9 P4 Rh2 122.5(5)
N18 P4 Rh2 116.2(6)
N17 P4 Rh2 118.0(8)
C45 P4 Rh2 99.2(5)
N10 Rh2 O2 178.9(5)
N10 Rh2 P4 96.2(5)
O2 Rh2 P4 82.9(3)
N10 Rh2 P3 96.5(5)
O2 Rh2 P3 84.4(3)
P4 Rh2 P3 167.34(19)
F1 B1 F3 109.8(8)
F1 B1 F4 108.5(9)
F3 B1 F4 109.4(9)
F1 B1 F2 108.1(8)
F3 B1 F2 110.2(9)
F4 B1 F2 110.8(9)
F6 B2 F8 109.1(10)
F6 B2 F5 109.8(10)
F8 B2 F5 109.6(10)
F6 B2 F7 108.8(10)
F8 B2 F7 109.4(10)
F5 B2 F7 110.1(10)
C67 N11 C69 116.7(8)
C67 N11 P1 121.4(8)
C69 N11 P1 119.5(9)
N11 C67 C68 112.4(9)
N11 C67 H67A 109.1
C68 C67 H67A 109.1
N11 C67 H67B 109.1
C68 C67 H67B 109.1
H67A C67 H67B 107.9
C67 C68 H68A 109.5
C67 C68 H68B 109.5
H68A C68 H68B 109.5
C67 C68 H68C 109.5
H68A C68 H68C 109.5
H68B C68 H68C 109.5
N11 C69 C70 111.6(9)
N11 C69 H69A 109.3
C70 C69 H69A 109.3
N11 C69 H69B 109.3
C70 C69 H69B 109.3
H69A C69 H69B 108.0
C69 C70 H70A 109.5
C69 C70 H70B 109.5
H70A C70 H70B 109.5
C69 C70 H70C 109.5
H70A C70 H70C 109.5
H70B C70 H70C 109.5
C71 N12 C73 115.0(8)
C71 N12 P1 119.0(9)
C73 N12 P1 118.6(10)
N12 C71 C72 111.9(9)
N12 C71 H71A 109.3
C72 C71 H71A 109.3
N12 C71 H71B 109.2
C72 C71 H71B 109.2
H71A C71 H71B 107.9
C71 C72 H72A 109.5
C71 C72 H72B 109.5
H72A C72 H72B 109.5
C71 C72 H72C 109.5
H72A C72 H72C 109.5
H72B C72 H72C 109.5
N12 C73 C74 111.5(9)
N12 C73 H73A 109.3
C74 C73 H73A 109.3
N12 C73 H73B 109.3
C74 C73 H73B 109.3
H73A C73 H73B 108.0
C73 C74 H74A 109.5
C73 C74 H74B 109.5
H74A C74 H74B 109.5
C73 C74 H74C 109.5
H74A C74 H74C 109.5
H74B C74 H74C 109.5
C75 N13 C77 116.4(8)
C75 N13 P2 122.5(8)
C77 N13 P2 118.9(8)
N13 C75 C76 112.1(9)
N13 C75 H75A 109.2
C76 C75 H75A 109.2
N13 C75 H75B 109.2
C76 C75 H75B 109.2
H75A C75 H75B 107.9
C75 C76 H76A 109.5
C75 C76 H76B 109.5
H76A C76 H76B 109.5
C75 C76 H76C 109.5
H76A C76 H76C 109.5
H76B C76 H76C 109.5
N13 C77 C78 112.2(9)
N13 C77 H77A 109.2
C78 C77 H77A 109.1
N13 C77 H77B 109.2
C78 C77 H77B 109.2
H77A C77 H77B 107.9
C77 C78 H78A 109.5
C77 C78 H78B 109.4
H78A C78 H78B 109.5
C77 C78 H78C 109.5
H78A C78 H78C 109.5
H78B C78 H78C 109.5
C79 N14 C81 116.5(8)
C79 N14 P2 120.9(8)
C81 N14 P2 120.1(9)
N14 C79 C80 112.3(9)
N14 C79 H79A 109.1
C80 C79 H79A 109.2
N14 C79 H79B 109.1
C80 C79 H79B 109.2
H79A C79 H79B 107.9
C79 C80 H80A 109.5
C79 C80 H80B 109.5
H80A C80 H80B 109.5
C79 C80 H80C 109.5
H80A C80 H80C 109.5
H80B C80 H80C 109.5
N14 C81 C82 111.9(9)
N14 C81 H81A 109.2
C82 C81 H81A 109.2
N14 C81 H81B 109.2
C82 C81 H81B 109.3
H81A C81 H81B 107.9
C81 C82 H82A 109.5
C81 C82 H82B 109.5
H82A C82 H82B 109.5
C81 C82 H82C 109.5
H82A C82 H82C 109.5
H82B C82 H82C 109.5
C83 N15 C85 114.8(8)
C83 N15 P3 117.3(8)
C85 N15 P3 116.7(10)
N15 C83 C84 112.2(9)
N15 C83 H83A 109.2
C84 C83 H83A 109.2
N15 C83 H83B 109.2
C84 C83 H83B 109.2
H83A C83 H83B 107.9
C83 C84 H84A 109.5
C83 C84 H84B 109.5
H84A C84 H84B 109.5
C83 C84 H84C 109.5
H84A C84 H84C 109.5
H84B C84 H84C 109.5
N15 C85 C86 111.5(9)
N15 C85 H85A 109.3
C86 C85 H85A 109.3
N15 C85 H85B 109.3
C86 C85 H85B 109.4
H85A C85 H85B 108.0
C85 C86 H86A 109.4
C85 C86 H86B 109.5
H86A C86 H86B 109.5
C85 C86 H86C 109.5
H86A C86 H86C 109.5
H86B C86 H86C 109.5
C87 N16 C89 124(2)
C87 N16 P3 123(3)
C89 N16 P3 113(2)
N16 C87 C88 105(3)
N16 C87 H87A 110.7
C88 C87 H87A 110.7
N16 C87 H87B 110.7
C88 C87 H87B 110.8
H87A C87 H87B 108.8
C87 C88 H88A 109.5
C87 C88 H88B 109.5
H88A C88 H88B 109.5
C87 C88 H88C 109.5
H88A C88 H88C 109.5
H88B C88 H88C 109.5
C90 C89 N16 110(3)
C90 C89 H89A 109.8
N16 C89 H89A 109.8
C90 C89 H89B 109.7
N16 C89 H89B 109.8
H89A C89 H89B 108.2
C89 C90 H90A 109.5
C89 C90 H90B 109.5
H90A C90 H90B 109.5
C89 C90 H90C 109.5
H90A C90 H90C 109.5
H90B C90 H90C 109.5
C91 N17 C93 114.4(8)
C91 N17 P4 118.7(10)
C93 N17 P4 117.1(8)
N17 C91 C92 111.8(9)
N17 C91 H91A 109.3
C92 C91 H91A 109.2
N17 C91 H91B 109.3
C92 C91 H91B 109.3
H91A C91 H91B 107.9
C91 C92 H92A 109.5
C91 C92 H92B 109.4
H92A C92 H92B 109.5
C91 C92 H92C 109.5
H92A C92 H92C 109.5
H92B C92 H92C 109.5
N17 C93 C94 111.9(9)
N17 C93 H93A 109.2
C94 C93 H93A 109.3
N17 C93 H93B 109.2
C94 C93 H93B 109.2
H93A C93 H93B 107.9
C93 C94 H94A 109.5
C93 C94 H94B 109.5
H94A C94 H94B 109.5
C93 C94 H94C 109.5
H94A C94 H94C 109.5
H94B C94 H94C 109.5
C97 N18 C95 115.6(8)
C97 N18 P4 118.8(9)
C95 N18 P4 118.6(9)
N18 C95 C96 111.5(9)
N18 C95 H95A 109.4
C96 C95 H95A 109.3
N18 C95 H95B 109.3
C96 C95 H95B 109.3
H95A C95 H95B 108.0
C95 C96 H96A 109.5
C95 C96 H96B 109.5
H96A C96 H96B 109.5
C95 C96 H96C 109.4
H96A C96 H96C 109.5
H96B C96 H96C 109.5
N18 C97 C98 112.1(9)
N18 C97 H97A 109.2
C98 C97 H97A 109.2
N18 C97 H97B 109.2
C98 C97 H97B 109.2
H97A C97 H97B 107.9
C97 C98 H98A 109.5
C97 C98 H98B 109.5
H98A C98 H98B 109.5
C97 C98 H98C 109.5
H98A C98 H98C 109.5
H98B C98 H98C 109.5
F9 B3 F12 108.5(10)
F9 B3 F10 107.8(10)
F12 B3 F10 110.8(10)
F9 B3 F11 109.9(10)
F12 B3 F11 109.3(11)
F10 B3 F11 110.5(10)
F14 B4 F15 110.8(11)
F14 B4 F16 110.7(11)
F15 B4 F16 109.4(11)
F14 B4 F13 107.8(10)
F15 B4 F13 109.6(10)
F16 B4 F13 108.5(10)

loop_
_geom_bond_atom_site_label_1
_geom_bond_atom_site_label_2
_geom_bond_distance
C1 C2 1.358(13)
C1 O1 1.393(13)
C1 C6 1.435(14)
C2 C3 1.438(14)
C2 P1 1.836(11)
C3 C4 1.383(15)
C3 H3A 0.9500
C4 C5 1.370(15)
C4 H4A 0.9500
C5 C6 1.360(14)
C5 H5A 0.9500
C6 C7 1.491(14)
C7 C8 1.528(14)
C7 C14 1.526(18)
C7 C15 1.573(18)
C8 C13 1.376(13)
C8 C9 1.383(14)
C9 C10 1.374(15)
C9 H9A 0.9500
C10 C11 1.402(15)
C10 H10A 0.9500
C11 C12 1.403(14)
C11 H11A 0.9500
C12 C13 1.389(14)
C12 P2 1.831(12)
C13 O1 1.433(13)
C14 H14A 0.9800
C14 H14B 0.9800
C14 H14C 0.9800
C15 H15A 0.9800
C15 H15B 0.9800
C15 H15C 0.9800
N1 C16 1.489(9)
N1 C18 1.491(9)
N1 P1 1.678(7)
C16 C17 1.518(11)
C16 H16A 0.9900
C16 H16B 0.9900
C17 H17A 0.9800
C17 H17B 0.9800
C17 H17C 0.9800
C18 C19 1.520(11)
C18 H18A 0.9900
C18 H18B 0.9900
C19 H19A 0.9800
C19 H19B 0.9800
C19 H19C 0.9800
N2 C20 1.475(9)
N2 C22 1.484(9)
N2 P1 1.662(7)
C20 C21 1.521(10)
C20 H20A 0.9900
C20 H20B 0.9900
C21 H21A 0.9800
C21 H21B 0.9800
C21 H21C 0.9800
C22 C23 1.528(11)
C22 H22A 0.9900
C22 H22B 0.9900
C23 H23A 0.9800
C23 H23B 0.9800
C23 H23C 0.9800
N3 C24 1.487(9)
N3 C26 1.490(9)
N3 P2 1.671(7)
C24 C25 1.522(11)
C24 H24A 0.9900
C24 H24B 0.9900
C25 H25A 0.9800
C25 H25B 0.9800
C25 H25C 0.9800
C26 C27 1.520(11)
C26 H26A 0.9900
C26 H26B 0.9900
C27 H27A 0.9800
C27 H27B 0.9800
C27 H27C 0.9800
N4 C28 1.493(8)
N4 C30 1.497(9)
N4 P2 1.671(7)
C28 C29 1.523(11)
C28 H28A 0.9900
C28 H28B 0.9900
C29 H29A 0.9800
C29 H29B 0.9800
C29 H29C 0.9800
C30 C31 1.528(11)
C30 H30A 0.9900
C30 H30B 0.9900
C31 H31A 0.9800
C31 H31B 0.9800
C31 H31C 0.9800
N5 C32 1.130(16)
N5 Rh1 1.945(12)
C32 C33 1.45(2)
C33 H33A 0.9800
C33 H33B 0.9800
C33 H33C 0.9800
O1 Rh1 2.129(8)
P1 N11 1.661(7)
P1 N12 1.675(8)
P1 Rh1 2.254(4)
P2 N13 1.658(7)
P2 N14 1.663(7)
P2 Rh1 2.243(4)
C34 C35 1.360(14)
C34 O2 1.435(15)
C34 C39 1.434(15)
C35 C36 1.437(15)
C35 P3 1.825(14)
C36 C37 1.384(16)
C36 H36A 0.9500
C37 C38 1.369(16)
C37 H37A 0.9500
C38 C39 1.362(15)
C38 H38A 0.9500
C39 C40 1.495(15)
C40 C48 1.54(2)
C40 C41 1.532(14)
C40 C47 1.554(19)
C41 C42 1.379(15)
C41 C46 1.378(14)
C42 C43 1.374(16)
C42 H42A 0.9500
C43 C44 1.401(15)
C43 H43A 0.9500
C44 C45 1.408(15)
C44 H44A 0.9500
C45 C46 1.386(15)
C45 P4 1.817(14)
C46 O2 1.389(15)
C47 H47A 0.9800
C47 H47B 0.9800
C47 H47C 0.9800
C48 H48A 0.9800
C48 H48B 0.9800
C48 H48C 0.9800
N6 C49 1.494(9)
N6 C51 1.496(9)
N6 P3 1.681(7)
C49 C50 1.526(11)
C49 H49A 0.9900
C49 H49B 0.9900
C50 H50A 0.9800
C50 H50B 0.9800
C50 H50C 0.9800
C51 C52 1.530(11)
C51 H51A 0.9900
C51 H51B 0.9900
C52 H52A 0.9800
C52 H52B 0.9800
C52 H52C 0.9800
N7 C55 1.483(9)
N7 C53 1.482(9)
N7 P3 1.662(7)
C53 C54 1.523(11)
C53 H53A 0.9900
C53 H53B 0.9900
C54 H54A 0.9800
C54 H54B 0.9800
C54 H54C 0.9800
C55 C56 1.527(11)
C55 H55A 0.9900
C55 H55B 0.9900
C56 H56A 0.9800
C56 H56B 0.9800
C56 H56C 0.9800
N8 C57 1.474(8)
N8 C59 1.476(9)
N8 P4 1.657(7)
C57 C58 1.518(11)
C57 H57A 0.9900
C57 H57B 0.9900
C58 H58A 0.9800
C58 H58B 0.9800
C58 H58C 0.9800
C59 C60 1.530(11)
C59 H59A 0.9900
C59 H59B 0.9900
C60 H60A 0.9800
C60 H60B 0.9800
C60 H60C 0.9800
N9 C61 1.487(9)
N9 C63 1.491(9)
N9 P4 1.670(7)
C61 C62 1.520(11)
C61 H61A 0.9900
C61 H61B 0.9900
C62 H62A 0.9800
C62 H62B 0.9800
C62 H62C 0.9800
C63 C64 1.528(11)
C63 H63A 0.9900
C63 H63B 0.9900
C64 H64A 0.9800
C64 H64B 0.9800
C64 H64C 0.9800
N10 C65 1.15(2)
N10 Rh2 1.885(16)
C65 C66 1.45(2)
C66 H66A 0.9800
C66 H66B 0.9800
C66 H66C 0.9800
O2 Rh2 2.135(11)
P3 N16 1.668(9)
P3 N15 1.678(8)
P3 Rh2 2.253(5)
P4 N18 1.670(8)
P4 N17 1.681(7)
P4 Rh2 2.252(5)
F1 B1 1.362(8)
F2 B1 1.363(8)
F3 B1 1.363(8)
F4 B1 1.363(8)
F5 B2 1.365(8)
F6 B2 1.363(8)
F7 B2 1.365(8)
F8 B2 1.364(8)
N11 C67 1.476(9)
N11 C69 1.485(9)
C67 C68 1.522(11)
C67 H67A 0.9900
C67 H67B 0.9900
C68 H68A 0.9800
C68 H68B 0.9800
C68 H68C 0.9800
C69 C70 1.527(11)
C69 H69A 0.9900
C69 H69B 0.9900
C70 H70A 0.9800
C70 H70B 0.9800
C70 H70C 0.9800
N12 C71 1.487(9)
N12 C73 1.493(9)
C71 C72 1.523(11)
C71 H71A 0.9900
C71 H71B 0.9900
C72 H72A 0.9800
C72 H72B 0.9800
C72 H72C 0.9800
C73 C74 1.526(11)
C73 H73A 0.9900
C73 H73B 0.9900
C74 H74A 0.9800
C74 H74B 0.9800
C74 H74C 0.9800
N13 C75 1.477(9)
N13 C77 1.485(9)
C75 C76 1.525(11)
C75 H75A 0.9900
C75 H75B 0.9900
C76 H76A 0.9800
C76 H76B 0.9800
C76 H76C 0.9800
C77 C78 1.517(11)
C77 H77A 0.9900
C77 H77B 0.9900
C78 H78A 0.9800
C78 H78B 0.9800
C78 H78C 0.9800
N14 C79 1.480(9)
N14 C81 1.484(9)
C79 C80 1.522(11)
C79 H79A 0.9900
C79 H79B 0.9900
C80 H80A 0.9800
C80 H80B 0.9800
C80 H80C 0.9800
C81 C82 1.528(11)
C81 H81A 0.9900
C81 H81B 0.9900
C82 H82A 0.9800
C82 H82B 0.9800
C82 H82C 0.9800
N15 C83 1.488(9)
N15 C85 1.495(10)
C83 C84 1.518(11)
C83 H83A 0.9900
C83 H83B 0.9900
C84 H84A 0.9800
C84 H84B 0.9800
C84 H84C 0.9800
C85 C86 1.526(11)
C85 H85A 0.9900
C85 H85B 0.9900
C86 H86A 0.9800
C86 H86B 0.9800
C86 H86C 0.9800
N16 C87 1.43(4)
N16 C89 1.59(4)
C87 C88 1.48(3)
C87 H87A 0.9900
C87 H87B 0.9900
C88 H88A 0.9800
C88 H88B 0.9800
C88 H88C 0.9800
C89 C90 1.49(3)
C89 H89A 0.9900
C89 H89B 0.9900
C90 H90A 0.9800
C90 H90B 0.9800
C90 H90C 0.9800
N17 C91 1.492(9)
N17 C93 1.496(9)
C91 C92 1.522(11)
C91 H91A 0.9900
C91 H91B 0.9900
C92 H92A 0.9800
C92 H92B 0.9800
C92 H92C 0.9800
C93 C94 1.524(11)
C93 H93A 0.9900
C93 H93B 0.9900
C94 H94A 0.9800
C94 H94B 0.9800
C94 H94C 0.9800
N18 C97 1.487(9)
N18 C95 1.487(9)
C95 C96 1.526(11)
C95 H95A 0.9900
C95 H95B 0.9900
C96 H96A 0.9800
C96 H96B 0.9800
C96 H96C 0.9800
C97 C98 1.525(11)
C97 H97A 0.9900
C97 H97B 0.9900
C98 H98A 0.9800
C98 H98B 0.9800
C98 H98C 0.9800
F9 B3 1.362(8)
F10 B3 1.363(8)
F11 B3 1.364(8)
F12 B3 1.363(8)
F13 B4 1.364(8)
F14 B4 1.363(8)
F15 B4 1.363(8)
F16 B4 1.364(8)
